data_2225975
loop_
_publ_author_name
'Zhang, Xiuqin'
'Cui, Yuan'
'Yu, Bin'
'Sun, Xiaoqiang'
'Chen, Qiang'

_publ_section_title
;
 3,9-Di-1-naphthyl-2,4,8,10-tetraoxaspiro[5.5]undecane
;
_journal_coeditor_code SI2258
_journal_issue 5
_journal_name_full 'Acta Crystallographica Section E'
_journal_page_first o1191
_journal_paper_doi 10.1107/S1600536810014741
_journal_volume 66
_journal_year 2010
_chemical_formula_iupac 'C27 H24 O4'
_chemical_formula_moiety 'C27 H24 O4'
_chemical_formula_sum 'C27 H24 O4'
_chemical_formula_weight 412.46
_chemical_name_systematic
;
3,9-Di-1-naphthyl-2,4,8,10-tetraoxaspiro[5.5]undecane
;
_space_group_IT_number 14
_symmetry_cell_setting monoclinic
_symmetry_space_group_name_Hall '-P 2ybc'
_symmetry_space_group_name_H-M 'P 1 21/c 1'
_atom_sites_solution_hydrogens geom
_atom_sites_solution_primary direct
_atom_sites_solution_secondary difmap
_audit_creation_method SHELXL-97
_cell_angle_alpha 90.00
_cell_angle_beta 95.447(2)
_cell_angle_gamma 90.00
_cell_formula_units_Z 4
_cell_length_a 14.9040(15)
_cell_length_b 5.7761(6)
_cell_length_c 24.238(2)
_cell_measurement_reflns_used 4101
_cell_measurement_temperature 295(2)
_cell_measurement_theta_max 28.88
_cell_measurement_theta_min 2.75
_cell_volume 2077.2(3)
_computing_cell_refinement 'SAINT (Bruker, 2003)'
_computing_data_collection 'APEX2 (Bruker, 2003)'
_computing_data_reduction 'SAINT (Bruker, 2003)'
_computing_molecular_graphics 'SHELXTL (Sheldrick, 2008)'
_computing_publication_material 'SHELXL97 (Sheldrick, 2008) and PLATON (Spek, 2009)'
_computing_structure_refinement 'SHELXL97 (Sheldrick, 2008)'
_computing_structure_solution 'SHELXS97 (Sheldrick, 2008)'
_diffrn_ambient_temperature 295(2)
_diffrn_measured_fraction_theta_full 0.996
_diffrn_measured_fraction_theta_max 0.996
_diffrn_measurement_device_type 'Bruker APEXII CCD'
_diffrn_measurement_method '\f and \w scans'
_diffrn_radiation_monochromator graphite
_diffrn_radiation_source 'fine-focus sealed tube'
_diffrn_radiation_type MoK\a
_diffrn_radiation_wavelength 0.71073
_diffrn_reflns_av_R_equivalents 0.0239
_diffrn_reflns_av_sigmaI/netI 0.0277
_diffrn_reflns_limit_h_max 16
_diffrn_reflns_limit_h_min -18
_diffrn_reflns_limit_k_max 7
_diffrn_reflns_limit_k_min -6
_diffrn_reflns_limit_l_max 29
_diffrn_reflns_limit_l_min -29
_diffrn_reflns_number 11731
_diffrn_reflns_theta_full 26.00
_diffrn_reflns_theta_max 26.00
_diffrn_reflns_theta_min 1.37
_exptl_absorpt_coefficient_mu 0.088
_exptl_absorpt_correction_T_max 0.9835
_exptl_absorpt_correction_T_min 0.9810
_exptl_absorpt_correction_type multi-scan
_exptl_absorpt_process_details '(SADABS; Bruker, 2003)'
_exptl_crystal_colour colorless
_exptl_crystal_density_diffrn 1.319
_exptl_crystal_density_method 'not measured'
_exptl_crystal_description block
_exptl_crystal_F_000 872
_exptl_crystal_size_max 0.22
_exptl_crystal_size_mid 0.21
_exptl_crystal_size_min 0.19
_refine_diff_density_max 0.160
_refine_diff_density_min -0.171
_refine_ls_extinction_method none
_refine_ls_goodness_of_fit_ref 1.029
_refine_ls_hydrogen_treatment constr
_refine_ls_matrix_type full
_refine_ls_number_parameters 280
_refine_ls_number_reflns 4067
_refine_ls_number_restraints 0
_refine_ls_restrained_S_all 1.029
_refine_ls_R_factor_all 0.0631
_refine_ls_R_factor_gt 0.0424
_refine_ls_shift/su_max 0.001
_refine_ls_shift/su_mean 0.000
_refine_ls_structure_factor_coef Fsqd
_refine_ls_weighting_details 'w=1/[\s^2^(Fo^2^)+(0.1000P)^2^+0.1334P] where P=(Fo^2^+2Fc^2^)/3'
_refine_ls_weighting_scheme calc
_refine_ls_wR_factor_gt 0.1360
_refine_ls_wR_factor_ref 0.1577
_reflns_number_gt 2961
_reflns_number_total 4067
_reflns_threshold_expression I>2\s(I)
_cod_data_source_file si2258.cif
_cod_data_source_block I
_cod_depositor_comments
;
The following automatic conversions were performed:
'_symmetry_cell_setting' value 'Monoclinic' changed to 'monoclinic'
according to '/home/saulius/struct/CIF-dictionaries/cif_core.dic'
dictionary named 'cif_core.dic' version 2.4.1 from 2010-06-29.

Automatic conversion script
Id: cif_fix_enum 1527 2010-12-29 10:47:43Z saulius 
;
_cod_original_cell_volume 2077.1(4)
_cod_original_sg_symbol_H-M 'P 21/c'
_cod_database_code 2225975
_cod_database_fobs_code 2225975

loop_
_symmetry_equiv_pos_as_xyz
'x, y, z'
'-x, y+1/2, -z+1/2'
'-x, -y, -z'
'x, -y-1/2, z-1/2'

loop_
_atom_site_type_symbol
_atom_site_label
_atom_site_fract_x
_atom_site_fract_y
_atom_site_fract_z
_atom_site_U_iso_or_equiv
_atom_site_adp_type
_atom_site_calc_flag
_atom_site_refinement_flags
_atom_site_occupancy
_atom_site_disorder_assembly
_atom_site_disorder_group
O O1 0.13414(8) 0.84377(18) 0.45655(4) 0.0446(3) Uani d . 1 . .
O O2 0.22638(8) 0.6064(2) 0.40974(4) 0.0515(3) Uani d . 1 . .
O O3 0.26584(7) 0.18521(18) 0.56082(5) 0.0480(3) Uani d . 1 . .
O O4 0.36401(8) 0.4833(2) 0.54471(5) 0.0547(3) Uani d . 1 . .
C C1 0.34069(15) -0.1745(4) 0.71697(8) 0.0678(6) Uani d . 1 . .
H H1 0.2942 -0.1732 0.7400 0.081 Uiso calc R 1 . .
C C2 0.40805(16) -0.3418(4) 0.72465(9) 0.0720(6) Uani d . 1 . .
H H2 0.4063 -0.4513 0.7527 0.086 Uiso calc R 1 . .
C C3 0.47631(14) -0.3452(3) 0.69128(9) 0.0650(6) Uani d . 1 . .
H H3 0.5207 -0.4584 0.6965 0.078 Uiso calc R 1 . .
C C4 0.48080(12) -0.1802(3) 0.64906(8) 0.0539(5) Uani d . 1 . .
C C5 0.55262(13) -0.1798(4) 0.61468(9) 0.0700(6) Uani d . 1 . .
H H5 0.5969 -0.2934 0.6193 0.084 Uiso calc R 1 . .
C C6 0.55731(14) -0.0168(4) 0.57552(10) 0.0790(7) Uani d . 1 . .
H H6 0.6062 -0.0149 0.5543 0.095 Uiso calc R 1 . .
C C7 0.48923(13) 0.1507(4) 0.56622(9) 0.0653(5) Uani d . 1 . .
H H7 0.4933 0.2611 0.5386 0.078 Uiso calc R 1 . .
C C8 0.41737(12) 0.1540(3) 0.59693(7) 0.0488(4) Uani d . 1 . .
C C9 0.41222(11) -0.0103(3) 0.64054(7) 0.0463(4) Uani d . 1 . .
C C10 0.34223(12) -0.0132(3) 0.67623(7) 0.0556(5) Uani d . 1 . .
H H10 0.2966 0.0970 0.6717 0.067 Uiso calc R 1 . .
C C11 0.34087(11) 0.3197(3) 0.58327(7) 0.0460(4) Uani d . 1 . .
H H11 0.3259 0.3980 0.6171 0.055 Uiso calc R 1 . .
C C12 0.18859(11) 0.3248(3) 0.54602(7) 0.0488(4) Uani d . 1 . .
H H12A 0.1679 0.3917 0.5793 0.059 Uiso calc R 1 . .
H H12B 0.1406 0.2283 0.5288 0.059 Uiso calc R 1 . .
C C13 0.29204(12) 0.6434(3) 0.53143(7) 0.0523(5) Uani d . 1 . .
H H13A 0.3104 0.7575 0.5054 0.063 Uiso calc R 1 . .
H H13B 0.2784 0.7239 0.5648 0.063 Uiso calc R 1 . .
C C14 0.20848(10) 0.5180(3) 0.50633(6) 0.0406(4) Uani d . 1 . .
C C15 0.12684(12) 0.6778(3) 0.49917(7) 0.0495(4) Uani d . 1 . .
H H15A 0.0729 0.5857 0.4904 0.059 Uiso calc R 1 . .
H H15B 0.1207 0.7576 0.5338 0.059 Uiso calc R 1 . .
C C16 0.22281(12) 0.4224(3) 0.44935(7) 0.0506(4) Uani d . 1 . .
H H16A 0.2787 0.3353 0.4515 0.061 Uiso calc R 1 . .
H H16B 0.1739 0.3179 0.4373 0.061 Uiso calc R 1 . .
C C17 0.14617(11) 0.7325(3) 0.40554(6) 0.0413(4) Uani d . 1 . .
H H17 0.0954 0.6281 0.3956 0.050 Uiso calc R 1 . .
C C18 0.14747(11) 0.9196(3) 0.36260(6) 0.0430(4) Uani d . 1 . .
C C19 0.22421(13) 0.9714(3) 0.33883(7) 0.0554(5) Uani d . 1 . .
H H19 0.2755 0.8813 0.3470 0.066 Uiso calc R 1 . .
C C20 0.22692(15) 1.1598(4) 0.30208(8) 0.0674(6) Uani d . 1 . .
H H20 0.2796 1.1916 0.2858 0.081 Uiso calc R 1 . .
C C21 0.15360(16) 1.2942(4) 0.29038(7) 0.0670(6) Uani d . 1 . .
H H21 0.1569 1.4206 0.2669 0.080 Uiso calc R 1 . .
C C22 0.07234(14) 1.2462(3) 0.31316(7) 0.0535(5) Uani d . 1 . .
C C23 0.06793(12) 1.0532(3) 0.34917(6) 0.0442(4) Uani d . 1 . .
C C24 -0.01615(12) 1.0029(3) 0.36927(7) 0.0543(5) Uani d . 1 . .
H H24 -0.0207 0.8775 0.3929 0.065 Uiso calc R 1 . .
C C25 -0.09045(14) 1.1344(4) 0.35467(8) 0.0687(6) Uani d . 1 . .
H H25 -0.1452 1.0951 0.3676 0.082 Uiso calc R 1 . .
C C26 -0.08524(17) 1.3280(4) 0.32048(9) 0.0761(7) Uani d . 1 . .
H H26 -0.1359 1.4193 0.3114 0.091 Uiso calc R 1 . .
C C27 -0.00558(17) 1.3820(4) 0.30050(8) 0.0711(6) Uani d . 1 . .
H H27 -0.0024 1.5114 0.2780 0.085 Uiso calc R 1 . .

loop_
_atom_site_aniso_label
_atom_site_aniso_U_11
_atom_site_aniso_U_22
_atom_site_aniso_U_33
_atom_site_aniso_U_12
_atom_site_aniso_U_13
_atom_site_aniso_U_23
O1 0.0659(7) 0.0329(6) 0.0345(6) 0.0103(5) 0.0018(5) 0.0004(4)
O2 0.0625(8) 0.0500(7) 0.0416(6) 0.0150(6) 0.0034(5) -0.0012(5)
O3 0.0504(7) 0.0305(6) 0.0603(7) 0.0003(5) -0.0103(5) 0.0055(5)
O4 0.0552(7) 0.0417(7) 0.0639(8) -0.0075(5) -0.0122(6) 0.0112(6)
C1 0.0774(14) 0.0711(14) 0.0534(11) -0.0021(11) -0.0019(9) 0.0115(10)
C2 0.0816(15) 0.0645(14) 0.0651(12) -0.0064(11) -0.0180(11) 0.0232(10)
C3 0.0643(12) 0.0498(11) 0.0750(13) -0.0001(9) -0.0245(10) 0.0110(9)
C4 0.0495(10) 0.0471(10) 0.0603(10) -0.0024(8) -0.0204(8) 0.0018(8)
C5 0.0489(11) 0.0699(14) 0.0879(15) 0.0110(10) -0.0104(10) 0.0089(12)
C6 0.0557(12) 0.0890(17) 0.0927(16) 0.0088(12) 0.0089(11) 0.0187(14)
C7 0.0582(12) 0.0679(13) 0.0684(12) -0.0001(10) -0.0016(9) 0.0152(10)
C8 0.0509(10) 0.0427(9) 0.0494(9) -0.0029(8) -0.0131(7) -0.0005(7)
C9 0.0490(9) 0.0402(9) 0.0458(9) -0.0050(7) -0.0161(7) -0.0032(7)
C10 0.0614(11) 0.0527(11) 0.0502(10) 0.0036(9) -0.0078(8) 0.0022(8)
C11 0.0553(10) 0.0358(9) 0.0443(8) -0.0043(7) -0.0088(7) -0.0008(7)
C12 0.0504(10) 0.0360(9) 0.0587(10) 0.0043(7) -0.0019(8) 0.0086(7)
C13 0.0690(12) 0.0320(9) 0.0525(10) -0.0035(8) -0.0110(8) 0.0037(7)
C14 0.0500(9) 0.0295(8) 0.0410(8) 0.0029(7) -0.0025(7) -0.0009(6)
C15 0.0640(11) 0.0422(9) 0.0428(9) 0.0111(8) 0.0075(8) 0.0072(7)
C16 0.0658(11) 0.0363(9) 0.0476(9) 0.0127(8) -0.0055(8) -0.0054(7)
C17 0.0498(9) 0.0358(8) 0.0369(8) 0.0040(7) -0.0028(6) -0.0062(6)
C18 0.0547(10) 0.0423(9) 0.0307(7) -0.0015(8) -0.0035(6) -0.0065(7)
C19 0.0613(11) 0.0614(12) 0.0429(9) -0.0007(9) 0.0020(8) -0.0036(8)
C20 0.0767(14) 0.0766(15) 0.0497(11) -0.0168(12) 0.0099(10) 0.0028(10)
C21 0.1016(17) 0.0567(12) 0.0406(9) -0.0183(12) -0.0041(10) 0.0068(8)
C22 0.0810(13) 0.0434(9) 0.0326(8) 0.0004(9) -0.0125(8) -0.0030(7)
C23 0.0622(10) 0.0398(9) 0.0283(7) 0.0006(8) -0.0074(7) -0.0060(6)
C24 0.0612(11) 0.0571(11) 0.0429(9) 0.0068(9) -0.0034(8) -0.0002(8)
C25 0.0664(13) 0.0836(15) 0.0534(11) 0.0179(11) -0.0090(9) -0.0104(10)
C26 0.0882(16) 0.0758(16) 0.0589(12) 0.0347(13) -0.0216(11) -0.0084(11)
C27 0.1127(19) 0.0499(11) 0.0449(10) 0.0161(12) -0.0234(11) 0.0012(9)

loop_
_atom_type_symbol
_atom_type_description
_atom_type_scat_dispersion_real
_atom_type_scat_dispersion_imag
_atom_type_scat_source
C C 0.0033 0.0016 'International Tables Vol C Tables 4.2.6.8 and 6.1.1.4'
H H 0.0000 0.0000 'International Tables Vol C Tables 4.2.6.8 and 6.1.1.4'
O O 0.0106 0.0060 'International Tables Vol C Tables 4.2.6.8 and 6.1.1.4'

loop_
_geom_angle_atom_site_label_1
_geom_angle_atom_site_label_2
_geom_angle_atom_site_label_3
_geom_angle_site_symmetry_1
_geom_angle_site_symmetry_3
_geom_angle
_geom_angle_publ_flag
C17 O1 C15 . . 110.63(12) ?
C17 O2 C16 . . 110.43(13) ?
C12 O3 C11 . . 111.94(13) ?
C11 O4 C13 . . 111.16(14) ?
C10 C1 C2 . . 120.7(2) ?
C10 C1 H1 . . 119.6 ?
C2 C1 H1 . . 119.6 ?
C3 C2 C1 . . 120.09(19) ?
C3 C2 H2 . . 120.0 ?
C1 C2 H2 . . 120.0 ?
C2 C3 C4 . . 120.93(19) ?
C2 C3 H3 . . 119.5 ?
C4 C3 H3 . . 119.5 ?
C3 C4 C5 . . 121.35(18) ?
C3 C4 C9 . . 119.49(19) ?
C5 C4 C9 . . 119.16(17) ?
C6 C5 C4 . . 120.62(19) ?
C6 C5 H5 . . 119.7 ?
C4 C5 H5 . . 119.7 ?
C5 C6 C7 . . 120.7(2) ?
C5 C6 H6 . . 119.6 ?
C7 C6 H6 . . 119.6 ?
C8 C7 C6 . . 121.05(19) ?
C8 C7 H7 . . 119.5 ?
C6 C7 H7 . . 119.5 ?
C7 C8 C9 . . 119.73(16) ?
C7 C8 C11 . . 120.58(16) ?
C9 C8 C11 . . 119.59(16) ?
C10 C9 C4 . . 117.72(16) ?
C10 C9 C8 . . 123.65(16) ?
C4 C9 C8 . . 118.63(17) ?
C1 C10 C9 . . 121.03(18) ?
C1 C10 H10 . . 119.5 ?
C9 C10 H10 . . 119.5 ?
O4 C11 O3 . . 110.36(12) ?
O4 C11 C8 . . 110.41(14) ?
O3 C11 C8 . . 106.74(13) ?
O4 C11 H11 . . 109.8 ?
O3 C11 H11 . . 109.8 ?
C8 C11 H11 . . 109.8 ?
O3 C12 C14 . . 111.92(13) ?
O3 C12 H12A . . 109.2 ?
C14 C12 H12A . . 109.2 ?
O3 C12 H12B . . 109.2 ?
C14 C12 H12B . . 109.2 ?
H12A C12 H12B . . 107.9 ?
O4 C13 C14 . . 110.57(13) ?
O4 C13 H13A . . 109.5 ?
C14 C13 H13A . . 109.5 ?
O4 C13 H13B . . 109.5 ?
C14 C13 H13B . . 109.5 ?
H13A C13 H13B . . 108.1 ?
C13 C14 C12 . . 107.37(13) ?
C13 C14 C16 . . 110.89(14) ?
C12 C14 C16 . . 111.14(13) ?
C13 C14 C15 . . 111.88(14) ?
C12 C14 C15 . . 108.36(13) ?
C16 C14 C15 . . 107.20(12) ?
O1 C15 C14 . . 112.09(13) ?
O1 C15 H15A . . 109.2 ?
C14 C15 H15A . . 109.2 ?
O1 C15 H15B . . 109.2 ?
C14 C15 H15B . . 109.2 ?
H15A C15 H15B . . 107.9 ?
O2 C16 C14 . . 110.83(13) ?
O2 C16 H16A . . 109.5 ?
C14 C16 H16A . . 109.5 ?
O2 C16 H16B . . 109.5 ?
C14 C16 H16B . . 109.5 ?
H16A C16 H16B . . 108.1 ?
O2 C17 O1 . . 110.54(11) ?
O2 C17 C18 . . 111.03(13) ?
O1 C17 C18 . . 106.80(12) ?
O2 C17 H17 . . 109.5 ?
O1 C17 H17 . . 109.5 ?
C18 C17 H17 . . 109.5 ?
C19 C18 C23 . . 119.86(16) ?
C19 C18 C17 . . 121.19(15) ?
C23 C18 C17 . . 118.84(14) ?
C18 C19 C20 . . 120.83(18) ?
C18 C19 H19 . . 119.6 ?
C20 C19 H19 . . 119.6 ?
C21 C20 C19 . . 120.41(19) ?
C21 C20 H20 . . 119.8 ?
C19 C20 H20 . . 119.8 ?
C20 C21 C22 . . 121.00(18) ?
C20 C21 H21 . . 119.5 ?
C22 C21 H21 . . 119.5 ?
C21 C22 C27 . . 121.80(19) ?
C21 C22 C23 . . 119.21(18) ?
C27 C22 C23 . . 118.98(19) ?
C24 C23 C22 . . 117.77(16) ?
C24 C23 C18 . . 123.62(15) ?
C22 C23 C18 . . 118.60(16) ?
C25 C24 C23 . . 121.35(19) ?
C25 C24 H24 . . 119.3 ?
C23 C24 H24 . . 119.3 ?
C24 C25 C26 . . 120.7(2) ?
C24 C25 H25 . . 119.7 ?
C26 C25 H25 . . 119.7 ?
C27 C26 C25 . . 119.58(19) ?
C27 C26 H26 . . 120.2 ?
C25 C26 H26 . . 120.2 ?
C26 C27 C22 . . 121.57(19) ?
C26 C27 H27 . . 119.2 ?
C22 C27 H27 . . 119.2 ?

loop_
_geom_bond_atom_site_label_1
_geom_bond_atom_site_label_2
_geom_bond_site_symmetry_2
_geom_bond_distance
_geom_bond_publ_flag
O1 C17 . 1.4198(18) ?
O1 C15 . 1.4211(19) ?
O2 C17 . 1.3954(18) ?
O2 C16 . 1.437(2) ?
O3 C12 . 1.4233(18) ?
O3 C11 . 1.4265(19) ?
O4 C11 . 1.395(2) ?
O4 C13 . 1.429(2) ?
C1 C10 . 1.360(3) ?
C1 C2 . 1.393(3) ?
C1 H1 . 0.9300 ?
C2 C3 . 1.359(3) ?
C2 H2 . 0.9300 ?
C3 C4 . 1.404(3) ?
C3 H3 . 0.9300 ?
C4 C5 . 1.418(3) ?
C4 C9 . 1.418(2) ?
C5 C6 . 1.343(3) ?
C5 H5 . 0.9300 ?
C6 C7 . 1.405(3) ?
C6 H6 . 0.9300 ?
C7 C8 . 1.361(3) ?
C7 H7 . 0.9300 ?
C8 C9 . 1.428(2) ?
C8 C11 . 1.502(2) ?
C9 C10 . 1.417(3) ?
C10 H10 . 0.9300 ?
C11 H11 . 0.9800 ?
C12 C14 . 1.521(2) ?
C12 H12A . 0.9700 ?
C12 H12B . 0.9700 ?
C13 C14 . 1.517(2) ?
C13 H13A . 0.9700 ?
C13 H13B . 0.9700 ?
C14 C16 . 1.521(2) ?
C14 C15 . 1.524(2) ?
C15 H15A . 0.9700 ?
C15 H15B . 0.9700 ?
C16 H16A . 0.9700 ?
C16 H16B . 0.9700 ?
C17 C18 . 1.502(2) ?
C17 H17 . 0.9800 ?
C18 C19 . 1.362(2) ?
C18 C23 . 1.426(2) ?
C19 C20 . 1.409(3) ?
C19 H19 . 0.9300 ?
C20 C21 . 1.349(3) ?
C20 H20 . 0.9300 ?
C21 C22 . 1.406(3) ?
C21 H21 . 0.9300 ?
C22 C27 . 1.411(3) ?
C22 C23 . 1.421(2) ?
C23 C24 . 1.417(2) ?
C24 C25 . 1.362(3) ?
C24 H24 . 0.9300 ?
C25 C26 . 1.398(3) ?
C25 H25 . 0.9300 ?
C26 C27 . 1.360(3) ?
C26 H26 . 0.9300 ?
C27 H27 . 0.9300 ?

loop_
_geom_hbond_atom_site_label_D
_geom_hbond_atom_site_label_H
_geom_hbond_atom_site_label_A
_geom_hbond_site_symmetry_A
_geom_hbond_distance_DH
_geom_hbond_distance_HA
_geom_hbond_distance_DA
_geom_hbond_angle_DHA
_geom_hbond_publ_flag
C16 H16B Cg5 1_545 0.97 2.95 3.5827(19) 124 yes
C27 H27 Cg6 2_555 0.93 2.94 3.754(2) 147 yes

loop_
_geom_torsion_atom_site_label_1
_geom_torsion_atom_site_label_2
_geom_torsion_atom_site_label_3
_geom_torsion_atom_site_label_4
_geom_torsion_site_symmetry_1
_geom_torsion_site_symmetry_2
_geom_torsion_site_symmetry_3
_geom_torsion_site_symmetry_4
_geom_torsion
_geom_torsion_publ_flag
C10 C1 C2 C3 . . . . 0.0(3) ?
C1 C2 C3 C4 . . . . 0.6(3) ?
C2 C3 C4 C5 . . . . 178.8(2) ?
C2 C3 C4 C9 . . . . -1.1(3) ?
C3 C4 C5 C6 . . . . -178.1(2) ?
C9 C4 C5 C6 . . . . 1.9(3) ?
C4 C5 C6 C7 . . . . -2.7(4) ?
C5 C6 C7 C8 . . . . 0.7(3) ?
C6 C7 C8 C9 . . . . 2.1(3) ?
C6 C7 C8 C11 . . . . -174.38(18) ?
C3 C4 C9 C10 . . . . 1.0(2) ?
C5 C4 C9 C10 . . . . -178.95(17) ?
C3 C4 C9 C8 . . . . -179.18(15) ?
C5 C4 C9 C8 . . . . 0.9(2) ?
C7 C8 C9 C10 . . . . 177.00(17) ?
C11 C8 C9 C10 . . . . -6.5(2) ?
C7 C8 C9 C4 . . . . -2.8(2) ?
C11 C8 C9 C4 . . . . 173.70(14) ?
C2 C1 C10 C9 . . . . -0.1(3) ?
C4 C9 C10 C1 . . . . -0.4(2) ?
C8 C9 C10 C1 . . . . 179.76(17) ?
C13 O4 C11 O3 . . . . 62.51(17) ?
C13 O4 C11 C8 . . . . -179.72(12) ?
C12 O3 C11 O4 . . . . -59.83(17) ?
C12 O3 C11 C8 . . . . -179.84(13) ?
C7 C8 C11 O4 . . . . -11.1(2) ?
C9 C8 C11 O4 . . . . 172.40(13) ?
C7 C8 C11 O3 . . . . 108.84(19) ?
C9 C8 C11 O3 . . . . -67.62(18) ?
C11 O3 C12 C14 . . . . 55.23(17) ?
C11 O4 C13 C14 . . . . -60.70(17) ?
O4 C13 C14 C12 . . . . 53.24(18) ?
O4 C13 C14 C16 . . . . -68.36(17) ?
O4 C13 C14 C15 . . . . 172.01(13) ?
O3 C12 C14 C13 . . . . -51.13(18) ?
O3 C12 C14 C16 . . . . 70.32(17) ?
O3 C12 C14 C15 . . . . -172.14(13) ?
C17 O1 C15 C14 . . . . 56.96(17) ?
C13 C14 C15 O1 . . . . 70.48(17) ?
C12 C14 C15 O1 . . . . -171.34(13) ?
C16 C14 C15 O1 . . . . -51.30(18) ?
C17 O2 C16 C14 . . . . -59.81(17) ?
C13 C14 C16 O2 . . . . -70.38(17) ?
C12 C14 C16 O2 . . . . 170.25(13) ?
C15 C14 C16 O2 . . . . 52.01(18) ?
C16 O2 C17 O1 . . . . 63.95(16) ?
C16 O2 C17 C18 . . . . -177.72(12) ?
C15 O1 C17 O2 . . . . -62.50(17) ?
C15 O1 C17 C18 . . . . 176.62(13) ?
O2 C17 C18 C19 . . . . -9.1(2) ?
O1 C17 C18 C19 . . . . 111.48(16) ?
O2 C17 C18 C23 . . . . 174.59(12) ?
O1 C17 C18 C23 . . . . -64.84(17) ?
C23 C18 C19 C20 . . . . 1.7(2) ?
C17 C18 C19 C20 . . . . -174.60(15) ?
C18 C19 C20 C21 . . . . 0.9(3) ?
C19 C20 C21 C22 . . . . -1.8(3) ?
C20 C21 C22 C27 . . . . -178.67(17) ?
C20 C21 C22 C23 . . . . 0.2(3) ?
C21 C22 C23 C24 . . . . -176.99(15) ?
C27 C22 C23 C24 . . . . 1.9(2) ?
C21 C22 C23 C18 . . . . 2.3(2) ?
C27 C22 C23 C18 . . . . -178.80(14) ?
C19 C18 C23 C24 . . . . 176.01(15) ?
C17 C18 C23 C24 . . . . -7.6(2) ?
C19 C18 C23 C22 . . . . -3.2(2) ?
C17 C18 C23 C22 . . . . 173.15(13) ?
C22 C23 C24 C25 . . . . 0.0(2) ?
C18 C23 C24 C25 . . . . -179.21(16) ?
C23 C24 C25 C26 . . . . -1.8(3) ?
C24 C25 C26 C27 . . . . 1.6(3) ?
C25 C26 C27 C22 . . . . 0.4(3) ?
C21 C22 C27 C26 . . . . 176.72(19) ?
C23 C22 C27 C26 . . . . -2.2(3) ?
